data_4513671
loop_
_publ_author_name
'Stappert, Kathrin'
'Lipinski, Gregor'
'Kopiec, Gabriel'
'Spielberg, Eike T.'
'Mudring, Anja-Verena'

_publ_section_title
;
 Mesophase Stabilization in Ionic Liquid Crystals through Pairing Equally
 Shaped Mesogenic Cations and Anions
;
_journal_issue 11
_journal_name_full 'Crystal Growth &amp; Design'
_journal_page_first 5388
_journal_paper_doi 10.1021/acs.cgd.5b01023
_journal_volume 15
_journal_year 2015
_chemical_formula_moiety 'C15 H3 0N3+ C20 H33 O4 S-'
_chemical_formula_sum 'C35 H63.25 N3 O4.25 S'
_chemical_formula_weight 626.20
_space_group_IT_number 2
_symmetry_cell_setting triclinic
_symmetry_space_group_name_Hall '-P 1'
_symmetry_space_group_name_H-M 'P -1'
_atom_sites_solution_hydrogens geom
_atom_sites_solution_primary direct
_atom_sites_solution_secondary difmap
_audit_creation_method SHELXL-97
_audit_update_record
;
2014-10-22 # Formatted by publCIF
;
_cell_angle_alpha 95.7890(10)
_cell_angle_beta 93.0710(10)
_cell_angle_gamma 98.1160(10)
_cell_formula_units_Z 4
_cell_length_a 8.54280(10)
_cell_length_b 10.3685(2)
_cell_length_c 41.7163(6)
_cell_measurement_reflns_used 64772
_cell_measurement_temperature 103(2)
_cell_measurement_theta_max 68
_cell_measurement_theta_min 3.2
_cell_volume 3630.76(10)
_computing_cell_refinement
;
CrysAlisPro, Agilent Technologies,
Version 1.171.37.31 (release 14-01-2014 CrysAlis171 .NET)
(compiled Jan 14 2014,18:38:05)
;
_computing_data_collection
;
CrysAlisPro, Agilent Technologies,
Version 1.171.37.31 (release 14-01-2014 CrysAlis171 .NET)
(compiled Jan 14 2014,18:38:05)
;
_computing_data_reduction
;
CrysAlisPro, Agilent Technologies,
Version 1.171.37.31 (release 14-01-2014 CrysAlis171 .NET)
(compiled Jan 14 2014,18:38:05)
;
_computing_molecular_graphics 'Diamond (Brandenburg 2011)'
_computing_publication_material 'WinGX publication routines (Farrugia, 1999)'
_computing_structure_refinement 'SHELXL-97 (Sheldrick, 1997)'
_computing_structure_solution 'SHELXS-97 (Sheldrick, 1990)'
_diffrn_ambient_temperature 103(2)
_diffrn_detector_area_resol_mean 1
_diffrn_measured_fraction_theta_full 0.996
_diffrn_measured_fraction_theta_max 0.996
_diffrn_measurement_device_type 'SuperNova, Single source at offset, Atlas'
_diffrn_measurement_method \w\k
_diffrn_radiation_monochromator graphite
_diffrn_radiation_source 'fine-focus sealed tube'
_diffrn_radiation_type CuK\a
_diffrn_radiation_wavelength 1.54184
_diffrn_reflns_av_R_equivalents 0.0259
_diffrn_reflns_av_sigmaI/netI 0.0175
_diffrn_reflns_limit_h_max 10
_diffrn_reflns_limit_h_min -10
_diffrn_reflns_limit_k_max 12
_diffrn_reflns_limit_k_min -12
_diffrn_reflns_limit_l_max 50
_diffrn_reflns_limit_l_min -50
_diffrn_reflns_number 65716
_diffrn_reflns_theta_full 68.00
_diffrn_reflns_theta_max 68.00
_diffrn_reflns_theta_min 3.20
_diffrn_standards_decay_% 1
_diffrn_standards_interval_count 1
_diffrn_standards_interval_time 1
_diffrn_standards_number 1
_exptl_absorpt_coefficient_mu 1.098
_exptl_absorpt_correction_T_max 1.00000
_exptl_absorpt_correction_T_min 0.62867
_exptl_absorpt_correction_type empirical
_exptl_absorpt_process_details
;
CrysAlisPro, Agilent Technologies,
Version 1.171.37.31 (release 14-01-2014 CrysAlis171 .NET)
(compiled Jan 14 2014,18:38:05)
Empirical absorption correction using spherical harmonics,
 implemented in SCALE3 ABSPACK scaling algorithm.
;
_exptl_crystal_colour colourless
_exptl_crystal_density_diffrn 1.146
_exptl_crystal_density_meas 1.15
_exptl_crystal_density_method 'not measured'
_exptl_crystal_description needle
_exptl_crystal_F_000 1377
_exptl_crystal_size_max 0.4
_exptl_crystal_size_mid 0.2
_exptl_crystal_size_min 0.1
_refine_diff_density_max 0.413
_refine_diff_density_min -0.368
_refine_diff_density_rms 0.039
_refine_ls_extinction_method none
_refine_ls_goodness_of_fit_ref 1.054
_refine_ls_hydrogen_treatment mixed
_refine_ls_matrix_type full
_refine_ls_number_parameters 840
_refine_ls_number_reflns 13196
_refine_ls_number_restraints 10
_refine_ls_restrained_S_all 1.056
_refine_ls_R_factor_all 0.0414
_refine_ls_R_factor_gt 0.0373
_refine_ls_shift/su_max 0.001
_refine_ls_shift/su_mean 0.000
_refine_ls_structure_factor_coef Fsqd
_refine_ls_weighting_details 'calc w=1/[\s^2^(Fo^2^)+(0.0451P)^2^+1.6471P] where P=(Fo^2^+2Fc^2^)/3'
_refine_ls_weighting_scheme calc
_refine_ls_wR_factor_gt 0.0983
_refine_ls_wR_factor_ref 0.1011
_reflns_number_gt 12125
_reflns_number_total 13196
_reflns_threshold_expression >2sigma(I)
_cod_data_source_file cg5b01023_si_003.cif
_cod_data_source_block a14k12
_cod_depositor_comments 'Adding full bibliography for 4513670--4513671.cif.'
_cod_original_sg_symbol_H-M P-1
_cod_database_code 4513671

loop_
_symmetry_equiv_pos_as_xyz
'x, y, z'
'-x, -y, -z'

loop_
_atom_site_label
_atom_site_type_symbol
_atom_site_fract_x
_atom_site_fract_y
_atom_site_fract_z
_atom_site_U_iso_or_equiv
_atom_site_adp_type
_atom_site_occupancy
_atom_site_symmetry_multiplicity
_atom_site_calc_flag
_atom_site_refinement_flags
_atom_site_disorder_assembly
_atom_site_disorder_group
O2 O -0.16995(11) 0.79845(10) 0.06550(2) 0.0273(2) Uani 1 1 d . . .
O3 O 0.09153(11) 0.78878(10) 0.04608(2) 0.0271(2) Uani 1 1 d . . .
O4 O 0.01039(13) 0.99778(10) 0.06295(2) 0.0317(2) Uani 1 1 d . . .
C12 C -0.53781(17) 1.00873(16) 0.07352(4) 0.0296(3) Uani 1 1 d . . .
H12A H -0.6530 0.9858 0.0756 0.036 Uiso 1 1 calc R . .
H12B H -0.5163 1.1023 0.0699 0.036 Uiso 1 1 calc R . .
O12A O 0.2737(2) 0.52097(17) 0.06466(4) 0.0289(5) Uani 0.546(2) 1 d P A 1
O13A O 0.3172(2) 0.30522(18) 0.07593(5) 0.0342(5) Uani 0.546(2) 1 d P A 1
O11A O 0.5101(2) 0.4401(3) 0.04799(5) 0.0439(7) Uani 0.546(2) 1 d P A 1
O12B O 0.2450(3) 0.4079(3) 0.07250(6) 0.0375(7) Uani 0.454(2) 1 d P A 2
O11B O 0.4919(3) 0.3233(2) 0.06412(6) 0.0380(7) Uani 0.454(2) 1 d P A 2
O13B O 0.4523(3) 0.5313(3) 0.04709(6) 0.0368(7) Uani 0.454(2) 1 d P A 2
O99 O -0.1636(4) 0.8002(3) -0.10694(8) 0.0278(10) Uani 0.328(4) 1 d PD . .
H99B H -0.123(7) 0.875(4) -0.0924(12) 0.047(17) Uiso 0.328(4) 1 d PD . .
H99A H -0.207(7) 0.737(5) -0.0935(13) 0.056(18) Uiso 0.328(4) 1 d PD . .
S1 S -0.00642(4) 0.85880(3) 0.067122(7) 0.01934(8) Uani 1 1 d . . .
O1 O 0.24725(11) 0.86629(9) 0.20236(2) 0.0239(2) Uani 1 1 d . . .
C30 C 0.19462(15) 0.85625(13) 0.17046(3) 0.0201(3) Uani 1 1 d . . .
N1 N -0.48998(13) 0.92727(13) 0.04585(3) 0.0271(3) Uani 1 1 d . . .
N3 N -0.35205(14) 0.87852(13) 0.00817(3) 0.0273(3) Uani 1 1 d . . .
C32 C 0.03905(16) 0.94822(13) 0.13141(3) 0.0234(3) Uani 1 1 d . . .
H32 H -0.0258 1.0115 0.1262 0.028 Uiso 1 1 calc R . .
C22 C 0.68360(16) 0.51659(13) 0.39852(3) 0.0235(3) Uani 1 1 d . . .
H22A H 0.5918 0.5400 0.4102 0.028 Uiso 1 1 calc R . .
H22B H 0.7712 0.5907 0.4032 0.028 Uiso 1 1 calc R . .
C25 C 0.53622(16) 0.58878(13) 0.31256(3) 0.0228(3) Uani 1 1 d . . .
H25A H 0.6281 0.5649 0.3010 0.027 Uiso 1 1 calc R . .
H25B H 0.4505 0.5129 0.3088 0.027 Uiso 1 1 calc R . .
N2 N -0.37231(14) 0.97718(12) 0.02939(3) 0.0280(3) Uani 1 1 d . . .
C23 C 0.63815(16) 0.49620(13) 0.36236(3) 0.0229(3) Uani 1 1 d . . .
H23A H 0.5519 0.4210 0.3579 0.027 Uiso 1 1 calc R . .
H23B H 0.7306 0.4730 0.3509 0.027 Uiso 1 1 calc R . .
C24 C 0.58406(16) 0.61467(13) 0.34864(3) 0.0232(3) Uani 1 1 d . . .
H24A H 0.6711 0.6896 0.3525 0.028 Uiso 1 1 calc R . .
H24B H 0.4927 0.6394 0.3602 0.028 Uiso 1 1 calc R . .
C34 C 0.16714(16) 0.76270(12) 0.11490(3) 0.0207(3) Uani 1 1 d . . .
H34 H 0.1899 0.6989 0.0985 0.025 Uiso 1 1 calc R . .
C29 C 0.33114(16) 0.76546(14) 0.21241(3) 0.0236(3) Uani 1 1 d . . .
H29A H 0.4302 0.7652 0.2011 0.028 Uiso 1 1 calc R . .
H29B H 0.2651 0.6787 0.2071 0.028 Uiso 1 1 calc R . .
C10 C -0.49064(16) 1.07473(14) 0.13292(3) 0.0245(3) Uani 1 1 d . . .
H10A H -0.6064 1.0561 0.1349 0.029 Uiso 1 1 calc R . .
H10B H -0.4648 1.1674 0.1288 0.029 Uiso 1 1 calc R . .
C28 C 0.36893(16) 0.79270(13) 0.24843(3) 0.0228(3) Uani 1 1 d . . .
H28A H 0.2721 0.8105 0.2590 0.027 Uiso 1 1 calc R . .
H28B H 0.4496 0.8719 0.2531 0.027 Uiso 1 1 calc R . .
C33 C 0.07297(15) 0.85501(13) 0.10729(3) 0.0197(3) Uani 1 1 d . . .
C11 C -0.44700(17) 0.98717(14) 0.10437(3) 0.0265(3) Uani 1 1 d . . .
H11A H -0.4718 0.8942 0.1084 0.032 Uiso 1 1 calc R . .
H11B H -0.3317 1.0067 0.1019 0.032 Uiso 1 1 calc R . .
C27 C 0.43097(16) 0.67743(13) 0.26235(3) 0.0223(3) Uani 1 1 d . . .
H27A H 0.3476 0.5998 0.2587 0.027 Uiso 1 1 calc R . .
H27B H 0.5235 0.6562 0.2507 0.027 Uiso 1 1 calc R . .
C31 C 0.09921(16) 0.94892(13) 0.16275(3) 0.0232(3) Uani 1 1 d . . .
H31 H 0.0757 1.0125 0.1791 0.028 Uiso 1 1 calc R . .
C9 C -0.40454(16) 1.05546(14) 0.16456(3) 0.0248(3) Uani 1 1 d . . .
H9A H -0.2889 1.0688 0.1621 0.030 Uiso 1 1 calc R . .
H9B H -0.4355 0.9641 0.1694 0.030 Uiso 1 1 calc R . .
C35 C 0.22885(16) 0.76282(12) 0.14654(3) 0.0211(3) Uani 1 1 d . . .
H35 H 0.2938 0.6996 0.1517 0.025 Uiso 1 1 calc R . .
C26 C 0.47957(16) 0.70511(13) 0.29828(3) 0.0226(3) Uani 1 1 d . . .
H26A H 0.3881 0.7295 0.3099 0.027 Uiso 1 1 calc R . .
H26B H 0.5655 0.7809 0.3018 0.027 Uiso 1 1 calc R . .
C21 C 0.73524(16) 0.39460(13) 0.41097(3) 0.0232(3) Uani 1 1 d . . .
H21A H 0.6482 0.3204 0.4057 0.028 Uiso 1 1 calc R . .
H21B H 0.8278 0.3726 0.3994 0.028 Uiso 1 1 calc R . .
C19 C 0.82808(17) 0.28344(13) 0.45844(3) 0.0245(3) Uani 1 1 d . . .
H19A H 0.7406 0.2102 0.4523 0.029 Uiso 1 1 calc R . .
H19B H 0.9213 0.2625 0.4469 0.029 Uiso 1 1 calc R . .
C20 C 0.77898(17) 0.40833(13) 0.44713(3) 0.0242(3) Uani 1 1 d . . .
H20A H 0.6870 0.4307 0.4589 0.029 Uiso 1 1 calc R . .
H20B H 0.8673 0.4814 0.4526 0.029 Uiso 1 1 calc R . .
C7 C -0.34888(17) 1.13918(14) 0.22446(4) 0.0269(3) Uani 1 1 d . . .
H7A H -0.2340 1.1573 0.2215 0.032 Uiso 1 1 calc R . .
H7B H -0.3726 1.0486 0.2303 0.032 Uiso 1 1 calc R . .
C5 C -0.2858(2) 1.24247(15) 0.28337(4) 0.0339(3) Uani 1 1 d . . .
H5A H -0.1748 1.2741 0.2791 0.041 Uiso 1 1 calc R . .
H5B H -0.3201 1.3085 0.2993 0.041 Uiso 1 1 calc R . .
C8 C -0.44081(17) 1.14889(15) 0.19279(4) 0.0289(3) Uani 1 1 d . . .
H8A H -0.4172 1.2398 0.1872 0.035 Uiso 1 1 calc R . .
H8B H -0.5556 1.1313 0.1960 0.035 Uiso 1 1 calc R . .
C15 C -0.22093(17) 0.89627(17) -0.01293(4) 0.0331(3) Uani 1 1 d . . .
H15A H -0.1690 0.9875 -0.0095 0.050 Uiso 0.50 1 calc PR . .
H15B H -0.2620 0.8750 -0.0355 0.050 Uiso 0.50 1 calc PR . .
H15C H -0.1441 0.8382 -0.0079 0.050 Uiso 0.50 1 calc PR . .
H15D H -0.2144 0.8129 -0.0258 0.050 Uiso 0.50 1 calc PR . .
H15E H -0.1214 0.9255 0.0002 0.050 Uiso 0.50 1 calc PR . .
H15F H -0.2392 0.9623 -0.0274 0.050 Uiso 0.50 1 calc PR . .
C4 C -0.29012(18) 1.11434(15) 0.29840(4) 0.0305(3) Uani 1 1 d . . .
H4A H -0.2394 1.0524 0.2842 0.037 Uiso 1 1 calc R . .
H4B H -0.4019 1.0752 0.2997 0.037 Uiso 1 1 calc R . .
C18 C 0.86900(18) 0.29216(14) 0.49462(3) 0.0263(3) Uani 1 1 d . . .
H18A H 0.7765 0.3139 0.5062 0.032 Uiso 1 1 calc R . .
H18B H 0.9579 0.3642 0.5008 0.032 Uiso 1 1 calc R . .
C17 C 0.9153(2) 0.16538(15) 0.50526(4) 0.0320(3) Uani 1 1 d . . .
H17A H 0.8285 0.0926 0.4982 0.038 Uiso 1 1 calc R . .
H17B H 1.0108 0.1458 0.4944 0.038 Uiso 1 1 calc R . .
C14 C -0.45307(16) 0.76872(16) 0.01099(4) 0.0298(3) Uani 1 1 d . . .
H14 H -0.4601 0.6865 -0.0017 0.036 Uiso 1 1 calc R . .
C13 C -0.54285(17) 0.79992(16) 0.03576(4) 0.0299(3) Uani 1 1 d . . .
H13 H -0.6250 0.7442 0.0442 0.036 Uiso 1 1 calc R . .
C6 C -0.38902(19) 1.23443(16) 0.25199(4) 0.0340(3) Uani 1 1 d . . .
H6A H -0.5009 1.2086 0.2566 0.041 Uiso 1 1 calc R . .
H6B H -0.3799 1.3230 0.2447 0.041 Uiso 1 1 calc R . .
C3 C -0.20617(19) 1.13204(15) 0.33209(4) 0.0329(3) Uani 1 1 d . . .
H3A H -0.0952 1.1733 0.3308 0.040 Uiso 1 1 calc R . .
H3B H -0.2586 1.1926 0.3463 0.040 Uiso 1 1 calc R . .
C2 C -0.2058(2) 1.00466(16) 0.34721(4) 0.0392(4) Uani 1 1 d . . .
H2A H -0.1475 0.9462 0.3337 0.047 Uiso 1 1 calc R . .
H2B H -0.3165 0.9606 0.3472 0.047 Uiso 1 1 calc R . .
C16 C 0.9493(2) 0.17140(18) 0.54156(4) 0.0445(4) Uani 1 1 d . . .
H16A H 0.9781 0.0875 0.5469 0.067 Uiso 1 1 calc R . .
H16B H 0.8546 0.1888 0.5525 0.067 Uiso 1 1 calc R . .
H16C H 1.0371 0.2417 0.5487 0.067 Uiso 1 1 calc R . .
C1 C -0.1309(3) 1.0232(2) 0.38159(5) 0.0518(5) Uani 1 1 d . . .
H1A H -0.1354 0.9378 0.3899 0.078 Uiso 1 1 calc R . .
H1B H -0.1889 1.0799 0.3953 0.078 Uiso 1 1 calc R . .
H1C H -0.0201 1.0640 0.3817 0.078 Uiso 1 1 calc R . .
S2 S 0.40105(4) 0.43692(3) 0.070678(8) 0.02556(9) Uani 1 1 d . . .
O5 O 0.69319(11) 0.66177(9) 0.19987(2) 0.0228(2) Uani 1 1 d . . .
N6 N 0.14684(14) 0.56784(12) -0.03688(3) 0.0264(3) Uani 1 1 d D . .
C42 C -0.12588(16) 0.77467(13) -0.23526(3) 0.0230(3) Uani 1 1 d . . .
H42A H -0.0340 0.8455 -0.2328 0.028 Uiso 1 1 calc R . .
H42B H -0.2122 0.8074 -0.2234 0.028 Uiso 1 1 calc R . .
C41 C -0.18095(17) 0.74507(13) -0.27097(3) 0.0238(3) Uani 1 1 d . . .
H41A H -0.2836 0.6861 -0.2732 0.029 Uiso 1 1 calc R . .
H41B H -0.1030 0.6984 -0.2823 0.029 Uiso 1 1 calc R . .
C65 C 0.63236(15) 0.61676(13) 0.16907(3) 0.0197(3) Uani 1 1 d . . .
C66 C 0.51478(15) 0.50737(13) 0.16666(3) 0.0206(3) Uani 1 1 d . A .
H66 H 0.4826 0.4702 0.1856 0.025 Uiso 1 1 calc R . .
C64 C 0.82487(16) 0.76585(13) 0.20383(3) 0.0233(3) Uani 1 1 d . . .
H64A H 0.7949 0.8444 0.1948 0.028 Uiso 1 1 calc R . .
H64B H 0.9153 0.7385 0.1924 0.028 Uiso 1 1 calc R . .
C67 C 0.44515(15) 0.45311(13) 0.13675(3) 0.0207(3) Uani 1 1 d . . .
H67 H 0.3659 0.3782 0.1351 0.025 Uiso 1 1 calc R A .
C39 C -0.27491(17) 0.83879(13) -0.32154(3) 0.0249(3) Uani 1 1 d . . .
H39A H -0.3827 0.7895 -0.3211 0.030 Uiso 1 1 calc R . .
H39B H -0.2115 0.7818 -0.3342 0.030 Uiso 1 1 calc R . .
C62 C 0.92247(16) 0.68096(13) 0.25523(3) 0.0226(3) Uani 1 1 d . . .
H62A H 0.8354 0.6060 0.2518 0.027 Uiso 1 1 calc R . .
H62B H 1.0149 0.6540 0.2444 0.027 Uiso 1 1 calc R . .
C43 C -0.07886(17) 0.65715(13) -0.21998(3) 0.0243(3) Uani 1 1 d . . .
H43A H 0.0115 0.6276 -0.2311 0.029 Uiso 1 1 calc R . .
H43B H -0.1687 0.5846 -0.2235 0.029 Uiso 1 1 calc R . .
C70 C 0.67906(15) 0.67170(13) 0.14140(3) 0.0215(3) Uani 1 1 d . A .
H70 H 0.7591 0.7461 0.1430 0.026 Uiso 1 1 calc R . .
C69 C 0.60772(15) 0.61692(13) 0.11133(3) 0.0215(3) Uani 1 1 d . . .
H69 H 0.6392 0.6542 0.0924 0.026 Uiso 1 1 calc R A .
C63 C 0.87027(17) 0.79640(13) 0.23962(3) 0.0245(3) Uani 1 1 d . . .
H63A H 0.7785 0.8238 0.2506 0.029 Uiso 1 1 calc R . .
H63B H 0.9577 0.8711 0.2430 0.029 Uiso 1 1 calc R . .
C55 C 1.26565(17) 0.42305(14) 0.44210(3) 0.0257(3) Uani 1 1 d . . .
H55A H 1.1736 0.4443 0.4540 0.031 Uiso 1 1 calc R . .
H55B H 1.3536 0.4963 0.4477 0.031 Uiso 1 1 calc R . .
C59 C 1.06844(17) 0.62761(13) 0.34295(3) 0.0243(3) Uani 1 1 d . . .
H59A H 0.9765 0.6528 0.3542 0.029 Uiso 1 1 calc R . .
H59B H 1.1551 0.7028 0.3466 0.029 Uiso 1 1 calc R . .
C40 C -0.20035(17) 0.86799(13) -0.28713(3) 0.0244(3) Uani 1 1 d . . .
H40A H -0.2672 0.9205 -0.2741 0.029 Uiso 1 1 calc R . .
H40B H -0.0950 0.9215 -0.2874 0.029 Uiso 1 1 calc R . .
C57 C 1.16866(17) 0.53216(14) 0.39347(3) 0.0251(3) Uani 1 1 d . . .
H57A H 1.0770 0.5554 0.4052 0.030 Uiso 1 1 calc R . .
H57B H 1.2560 0.6066 0.3979 0.030 Uiso 1 1 calc R . .
C68 C 0.49127(15) 0.50838(13) 0.10897(3) 0.0200(3) Uani 1 1 d . A .
C60 C 1.02221(16) 0.59860(13) 0.30685(3) 0.0233(3) Uani 1 1 d . . .
H60A H 1.1146 0.5732 0.2958 0.028 Uiso 1 1 calc R . .
H60B H 0.9364 0.5227 0.3034 0.028 Uiso 1 1 calc R . .
C44 C -0.03241(17) 0.68466(15) -0.18385(3) 0.0271(3) Uani 1 1 d . B .
H44A H 0.0459 0.7655 -0.1798 0.033 Uiso 1 1 calc R . .
H44B H -0.1273 0.6999 -0.1722 0.033 Uiso 1 1 calc R . .
C58 C 1.12236(17) 0.51022(13) 0.35729(3) 0.0245(3) Uani 1 1 d . . .
H58A H 1.2144 0.4859 0.3459 0.029 Uiso 1 1 calc R . .
H58B H 1.0358 0.4351 0.3531 0.029 Uiso 1 1 calc R . .
C61 C 0.96671(16) 0.71279(13) 0.29135(3) 0.0230(3) Uani 1 1 d . . .
H61A H 1.0521 0.7890 0.2948 0.028 Uiso 1 1 calc R . .
H61B H 0.8735 0.7379 0.3022 0.028 Uiso 1 1 calc R . .
C56 C 1.22142(17) 0.41055(14) 0.40595(3) 0.0251(3) Uani 1 1 d . . .
H56A H 1.1348 0.3361 0.4006 0.030 Uiso 1 1 calc R . .
H56B H 1.3141 0.3891 0.3943 0.030 Uiso 1 1 calc R . .
C54 C 1.31593(17) 0.29775(14) 0.45293(3) 0.0261(3) Uani 1 1 d . . .
H54A H 1.2290 0.2244 0.4465 0.031 Uiso 1 1 calc R . .
H54B H 1.4094 0.2783 0.4413 0.031 Uiso 1 1 calc R . .
C53 C 1.35692(18) 0.30318(14) 0.48905(3) 0.0272(3) Uani 1 1 d . . .
H53A H 1.2638 0.3220 0.5008 0.033 Uiso 1 1 calc R . .
H53B H 1.4445 0.3759 0.4956 0.033 Uiso 1 1 calc R . .
C49 C 0.13419(18) 0.69479(14) -0.02887(4) 0.0302(3) Uani 1 1 d D B .
H49A H 0.1259 0.7368 -0.0078 0.036 Uiso 0.4273(14) 1 calc PR B 1
H49B H 0.1643 0.7458 -0.0087 0.036 Uiso 0.5727(14) 1 d PR B 2
C37 C -0.3647(2) 0.92938(15) -0.37256(4) 0.0337(3) Uani 1 1 d . . .
H37A H -0.4745 0.8851 -0.3714 0.040 Uiso 1 1 calc R . .
H37B H -0.3066 0.8675 -0.3850 0.040 Uiso 1 1 calc R . .
C38 C -0.28629(18) 0.96087(14) -0.33856(3) 0.0261(3) Uani 1 1 d . . .
H38A H -0.3477 1.0190 -0.3257 0.031 Uiso 1 1 calc R . .
H38B H -0.1784 1.0090 -0.3396 0.031 Uiso 1 1 calc R . .
C52 C 1.40600(19) 0.17580(15) 0.49855(4) 0.0332(3) Uani 1 1 d . . .
H52A H 1.3212 0.1025 0.4906 0.040 Uiso 1 1 calc R . .
H52B H 1.5031 0.1601 0.4878 0.040 Uiso 1 1 calc R . .
C36 C -0.3695(3) 1.04964(18) -0.39046(4) 0.0493(5) Uani 1 1 d . . .
H36A H -0.4207 1.0229 -0.4122 0.074 Uiso 1 1 calc R . .
H36B H -0.2612 1.0932 -0.3921 0.074 Uiso 1 1 calc R . .
H36C H -0.4297 1.1104 -0.3786 0.074 Uiso 1 1 calc R . .
C45 C 0.0382(3) 0.5722(2) -0.17058(4) 0.0537(6) Uani 1 1 d . . .
H45A H 0.1531 0.5854 -0.1738 0.064 Uiso 0.4273(14) 1 calc PR B 1
H45B H -0.0089 0.4901 -0.1839 0.064 Uiso 0.4273(14) 1 calc PR B 1
A45C H 0.1168 0.5423 -0.1851 0.064 Uiso 0.5727(14) 1 d PR B 2
H45D H -0.0465 0.4975 -0.1693 0.064 Uiso 0.5727(14) 1 d PR B 2
N5A N 0.1576(4) 0.5427(5) -0.06918(12) 0.0216(5) Uani 0.4273(14) 1 d PD B 1
N4A N 0.1426(3) 0.6543(3) -0.08132(7) 0.0206(4) Uani 0.4273(14) 1 d PD B 1
C46A C 0.1407(4) 0.6578(3) -0.11654(9) 0.0248(4) Uani 0.4273(14) 1 d PD B 1
H46A H 0.2468 0.6472 -0.1239 0.030 Uiso 0.4273(14) 1 calc PR B 1
H46B H 0.1165 0.7441 -0.1219 0.030 Uiso 0.4273(14) 1 calc PR B 1
C47A C 0.0181(4) 0.5503(3) -0.13413(8) 0.0254(4) Uani 0.4273(14) 1 d P B 1
H47A H -0.0901 0.5605 -0.1279 0.030 Uiso 0.4273(14) 1 calc PR B 1
H47B H 0.0408 0.4624 -0.1297 0.030 Uiso 0.4273(14) 1 calc PR B 1
C48A C 0.1358(5) 0.7535(5) -0.05837(13) 0.0252(6) Uani 0.4273(14) 1 d PD B 1
H48A H 0.1326 0.8429 -0.0612 0.030 Uiso 0.4273(14) 1 calc PR B 1
C50A C 0.1699(12) 0.465(2) -0.0163(5) 0.0227(10) Uani 0.4273(14) 1 d PD B 1
H50A H 0.1742 0.3826 -0.0298 0.034 Uiso 0.2137(7) 1 calc PR B 1
H50B H 0.0816 0.4526 -0.0023 0.034 Uiso 0.2137(7) 1 calc PR B 1
H50C H 0.2695 0.4902 -0.0029 0.034 Uiso 0.2137(7) 1 calc PR B 1
H50D H 0.1760 0.5010 0.0064 0.034 Uiso 0.2137(7) 1 calc PR B 1
H50E H 0.2686 0.4310 -0.0211 0.034 Uiso 0.2137(7) 1 calc PR B 1
H50F H 0.0806 0.3934 -0.0205 0.034 Uiso 0.2137(7) 1 calc PR B 1
N5B N 0.0940(3) 0.5236(3) -0.06690(8) 0.0216(5) Uani 0.5727(14) 1 d PD B 2
N4B N 0.0544(3) 0.6291(2) -0.07831(5) 0.0206(4) Uani 0.5727(14) 1 d PD B 2
C47B C 0.1229(3) 0.6223(3) -0.13500(7) 0.0254(4) Uani 0.5727(14) 1 d P B 2
H47C H 0.1991 0.5638 -0.1290 0.030 Uiso 0.5727(14) 1 calc PR B 2
H47D H 0.1806 0.7124 -0.1345 0.030 Uiso 0.5727(14) 1 calc PR B 2
C46B C -0.0077(3) 0.6196(2) -0.11217(6) 0.0248(4) Uani 0.5727(14) 1 d PD B 2
H46C H -0.0670 0.6936 -0.1151 0.030 Uiso 0.5727(14) 1 calc PR B 2
H46D H -0.0825 0.5371 -0.1174 0.030 Uiso 0.5727(14) 1 calc PR B 2
C48B C 0.0697(4) 0.7334(4) -0.05566(9) 0.0252(6) Uani 0.5727(14) 1 d PD B 2
H48B H 0.0407 0.8172 -0.0582 0.030 Uiso 0.5727(14) 1 calc PR B 2
C50B C 0.2057(8) 0.4797(14) -0.0152(4) 0.0227(10) Uani 0.5727(14) 1 d PD B 2
H50G H 0.2026 0.3926 -0.0271 0.034 Uiso 0.2863(7) 1 calc PR B 2
H50H H 0.1388 0.4731 0.0031 0.034 Uiso 0.2863(7) 1 calc PR B 2
H50I H 0.3150 0.5144 -0.0073 0.034 Uiso 0.2863(7) 1 calc PR B 2
H50J H 0.2350 0.5275 0.0062 0.034 Uiso 0.2863(7) 1 calc PR B 2
H50K H 0.2988 0.4470 -0.0239 0.034 Uiso 0.2863(7) 1 calc PR B 2
H50L H 0.1225 0.4057 -0.0136 0.034 Uiso 0.2863(7) 1 calc PR B 2
C51 C 1.4375(2) 0.17561(19) 0.53479(4) 0.0479(5) Uani 1 1 d . . .
H51A H 1.4680 0.0912 0.5393 0.072 Uiso 1 1 calc R . .
H51B H 1.3413 0.1892 0.5457 0.072 Uiso 1 1 calc R . .
H51C H 1.5235 0.2463 0.5428 0.072 Uiso 1 1 calc R . .

loop_
_atom_site_aniso_label
_atom_site_aniso_U_11
_atom_site_aniso_U_22
_atom_site_aniso_U_33
_atom_site_aniso_U_23
_atom_site_aniso_U_13
_atom_site_aniso_U_12
O2 0.0237(5) 0.0335(5) 0.0246(5) 0.0065(4) -0.0024(4) 0.0031(4)
O3 0.0270(5) 0.0355(6) 0.0194(5) 0.0008(4) 0.0002(4) 0.0088(4)
O4 0.0463(6) 0.0219(5) 0.0267(5) 0.0077(4) -0.0047(5) 0.0033(4)
C12 0.0264(7) 0.0387(8) 0.0254(8) 0.0004(6) -0.0004(6) 0.0138(6)
O12A 0.0365(10) 0.0232(10) 0.0263(10) 0.0011(7) -0.0065(8) 0.0069(8)
O13A 0.0452(12) 0.0204(10) 0.0320(11) -0.0009(8) -0.0126(9) -0.0040(8)
O11A 0.0292(11) 0.0663(18) 0.0276(11) -0.0212(11) 0.0083(8) -0.0059(11)
O12B 0.0227(12) 0.0550(18) 0.0298(13) -0.0036(11) -0.0029(9) -0.0045(11)
O11B 0.0524(16) 0.0340(14) 0.0259(13) -0.0137(10) -0.0092(11) 0.0169(11)
O13B 0.0538(16) 0.0337(14) 0.0201(12) 0.0039(10) -0.0087(11) -0.0003(12)
O99 0.0301(18) 0.0223(17) 0.0290(19) 0.0033(13) 0.0002(13) -0.0021(12)
S1 0.02157(16) 0.01943(16) 0.01723(16) 0.00359(12) -0.00114(12) 0.00358(12)
O1 0.0308(5) 0.0251(5) 0.0173(5) 0.0006(4) -0.0025(4) 0.0113(4)
C30 0.0213(6) 0.0210(6) 0.0179(7) 0.0027(5) -0.0004(5) 0.0027(5)
N1 0.0215(6) 0.0401(7) 0.0212(6) 0.0027(5) -0.0022(5) 0.0121(5)
N3 0.0222(6) 0.0416(7) 0.0197(6) 0.0043(5) -0.0035(5) 0.0113(5)
C32 0.0241(7) 0.0230(7) 0.0251(7) 0.0029(5) -0.0003(5) 0.0108(5)
C22 0.0266(7) 0.0238(7) 0.0194(7) 0.0015(5) -0.0006(5) 0.0024(5)
C25 0.0248(7) 0.0223(7) 0.0208(7) 0.0025(5) -0.0002(5) 0.0021(5)
N2 0.0255(6) 0.0378(7) 0.0234(6) 0.0060(5) -0.0014(5) 0.0130(5)
C23 0.0259(7) 0.0220(7) 0.0199(7) 0.0019(5) 0.0000(5) 0.0019(5)
C24 0.0256(7) 0.0222(7) 0.0210(7) 0.0018(5) -0.0011(5) 0.0027(5)
C34 0.0267(7) 0.0168(6) 0.0188(7) 0.0006(5) 0.0029(5) 0.0042(5)
C29 0.0272(7) 0.0250(7) 0.0203(7) 0.0039(5) -0.0005(5) 0.0089(5)
C10 0.0219(6) 0.0250(7) 0.0270(7) 0.0020(6) 0.0013(5) 0.0059(5)
C28 0.0240(7) 0.0240(7) 0.0199(7) 0.0019(5) -0.0015(5) 0.0036(5)
C33 0.0208(6) 0.0197(6) 0.0183(7) 0.0031(5) -0.0004(5) 0.0016(5)
C11 0.0252(7) 0.0306(7) 0.0249(7) 0.0021(6) -0.0015(6) 0.0097(6)
C27 0.0238(7) 0.0225(7) 0.0202(7) 0.0024(5) 0.0000(5) 0.0029(5)
C31 0.0268(7) 0.0220(7) 0.0215(7) -0.0020(5) 0.0021(5) 0.0091(5)
C9 0.0230(7) 0.0252(7) 0.0257(7) 0.0007(6) 0.0007(5) 0.0040(5)
C35 0.0250(7) 0.0178(6) 0.0223(7) 0.0049(5) 0.0016(5) 0.0075(5)
C26 0.0246(7) 0.0222(7) 0.0204(7) 0.0013(5) -0.0014(5) 0.0029(5)
C21 0.0269(7) 0.0227(7) 0.0192(7) 0.0017(5) 0.0007(5) 0.0014(5)
C19 0.0298(7) 0.0222(7) 0.0204(7) 0.0021(5) 0.0004(5) 0.0001(5)
C20 0.0280(7) 0.0233(7) 0.0204(7) 0.0020(5) -0.0006(5) 0.0021(5)
C7 0.0252(7) 0.0280(7) 0.0260(8) -0.0020(6) 0.0041(6) 0.0019(6)
C5 0.0407(9) 0.0301(8) 0.0271(8) -0.0080(6) 0.0063(7) -0.0011(6)
C8 0.0287(7) 0.0293(7) 0.0287(8) -0.0015(6) 0.0027(6) 0.0075(6)
C15 0.0254(7) 0.0527(10) 0.0231(8) 0.0072(7) 0.0011(6) 0.0103(7)
C4 0.0297(7) 0.0295(8) 0.0291(8) -0.0090(6) 0.0033(6) 0.0015(6)
C18 0.0331(7) 0.0237(7) 0.0212(7) 0.0034(5) -0.0004(6) 0.0016(6)
C17 0.0425(9) 0.0256(7) 0.0271(8) 0.0070(6) -0.0018(6) 0.0012(6)
C14 0.0223(7) 0.0418(9) 0.0239(7) -0.0020(6) -0.0051(6) 0.0068(6)
C13 0.0221(7) 0.0420(9) 0.0239(7) -0.0009(6) -0.0039(6) 0.0046(6)
C6 0.0389(8) 0.0330(8) 0.0296(8) -0.0041(6) 0.0060(7) 0.0077(7)
C3 0.0356(8) 0.0316(8) 0.0278(8) -0.0089(6) 0.0034(6) 0.0002(6)
C2 0.0481(10) 0.0328(8) 0.0346(9) -0.0086(7) -0.0030(7) 0.0095(7)
C16 0.0625(12) 0.0435(10) 0.0302(9) 0.0137(7) -0.0032(8) 0.0123(8)
C1 0.0701(13) 0.0470(11) 0.0369(10) -0.0049(8) -0.0076(9) 0.0150(9)
S2 0.03416(19) 0.02165(17) 0.01896(17) -0.00301(13) -0.00388(13) 0.00341(14)
O5 0.0222(5) 0.0267(5) 0.0178(5) -0.0002(4) -0.0008(4) 0.0000(4)
N6 0.0349(6) 0.0254(6) 0.0189(6) -0.0002(5) -0.0058(5) 0.0087(5)
C42 0.0245(7) 0.0225(7) 0.0217(7) -0.0007(5) -0.0008(5) 0.0056(5)
C41 0.0278(7) 0.0218(7) 0.0218(7) -0.0001(5) -0.0015(5) 0.0063(5)
C65 0.0186(6) 0.0216(6) 0.0193(7) -0.0008(5) -0.0010(5) 0.0073(5)
C66 0.0207(6) 0.0216(6) 0.0208(7) 0.0041(5) 0.0025(5) 0.0060(5)
C64 0.0247(7) 0.0200(6) 0.0238(7) 0.0012(5) -0.0017(5) 0.0006(5)
C67 0.0188(6) 0.0185(6) 0.0249(7) 0.0005(5) 0.0010(5) 0.0041(5)
C39 0.0305(7) 0.0217(7) 0.0223(7) -0.0001(5) -0.0021(6) 0.0059(5)
C62 0.0247(7) 0.0196(6) 0.0220(7) -0.0020(5) -0.0013(5) 0.0022(5)
C43 0.0284(7) 0.0229(7) 0.0209(7) 0.0013(5) -0.0013(5) 0.0036(5)
C70 0.0205(6) 0.0202(6) 0.0233(7) 0.0015(5) 0.0007(5) 0.0022(5)
C69 0.0237(6) 0.0232(7) 0.0189(7) 0.0030(5) 0.0026(5) 0.0073(5)
C63 0.0275(7) 0.0203(6) 0.0238(7) -0.0017(5) -0.0032(6) 0.0023(5)
C55 0.0295(7) 0.0240(7) 0.0234(7) 0.0024(6) 0.0023(6) 0.0029(6)
C59 0.0263(7) 0.0227(7) 0.0231(7) 0.0016(5) 0.0012(5) 0.0020(5)
C40 0.0286(7) 0.0215(7) 0.0228(7) 0.0002(5) -0.0011(6) 0.0047(5)
C57 0.0274(7) 0.0238(7) 0.0237(7) 0.0025(6) 0.0014(6) 0.0024(5)
C68 0.0200(6) 0.0216(6) 0.0190(7) -0.0020(5) -0.0009(5) 0.0086(5)
C60 0.0245(7) 0.0209(6) 0.0234(7) -0.0002(5) -0.0003(5) 0.0023(5)
C44 0.0303(7) 0.0318(8) 0.0204(7) 0.0001(6) 0.0002(6) 0.0113(6)
C58 0.0258(7) 0.0229(7) 0.0244(7) 0.0013(6) 0.0011(5) 0.0032(5)
C61 0.0252(7) 0.0203(6) 0.0221(7) -0.0007(5) -0.0004(5) 0.0018(5)
C56 0.0272(7) 0.0239(7) 0.0238(7) 0.0021(6) 0.0013(6) 0.0031(5)
C54 0.0286(7) 0.0241(7) 0.0252(7) 0.0026(6) 0.0011(6) 0.0026(6)
C53 0.0317(7) 0.0255(7) 0.0239(7) 0.0038(6) 0.0012(6) 0.0026(6)
C49 0.0393(8) 0.0269(7) 0.0238(8) -0.0050(6) -0.0048(6) 0.0113(6)
C37 0.0459(9) 0.0288(8) 0.0254(8) 0.0023(6) -0.0071(7) 0.0064(7)
C38 0.0330(7) 0.0227(7) 0.0221(7) 0.0011(5) -0.0013(6) 0.0042(6)
C52 0.0388(8) 0.0280(8) 0.0324(9) 0.0071(6) -0.0027(7) 0.0028(6)
C36 0.0751(13) 0.0417(10) 0.0314(9) 0.0124(8) -0.0113(9) 0.0091(9)
C45 0.0842(14) 0.0726(13) 0.0174(8) 0.0042(8) 0.0022(8) 0.0571(12)
N5A 0.0216(16) 0.0208(11) 0.0222(9) 0.0016(7) -0.0020(14) 0.0038(14)
N4A 0.0220(10) 0.0212(9) 0.0192(8) 0.0044(6) 0.0006(9) 0.0041(9)
C46A 0.0264(9) 0.0284(10) 0.0195(10) 0.0040(8) -0.0023(8) 0.0037(8)
C47A 0.0254(10) 0.0303(11) 0.0220(11) 0.0048(9) -0.0006(9) 0.0087(7)
C48A 0.030(2) 0.0195(13) 0.0273(11) 0.0011(9) 0.0021(17) 0.0073(16)
C50A 0.017(3) 0.022(3) 0.0264(12) 0.0076(17) -0.007(3) -0.008(3)
N5B 0.0216(16) 0.0208(11) 0.0222(9) 0.0016(7) -0.0020(14) 0.0038(14)
N4B 0.0220(10) 0.0212(9) 0.0192(8) 0.0044(6) 0.0006(9) 0.0041(9)
C47B 0.0254(10) 0.0303(11) 0.0220(11) 0.0048(9) -0.0006(9) 0.0087(7)
C46B 0.0264(9) 0.0284(10) 0.0195(10) 0.0040(8) -0.0023(8) 0.0037(8)
C48B 0.030(2) 0.0195(13) 0.0273(11) 0.0011(9) 0.0021(17) 0.0073(16)
C50B 0.017(3) 0.022(3) 0.0264(12) 0.0076(17) -0.007(3) -0.008(3)
C51 0.0639(12) 0.0463(10) 0.0365(10) 0.0166(8) -0.0044(9) 0.0130(9)

loop_
_atom_type_symbol
_atom_type_description
_atom_type_scat_dispersion_real
_atom_type_scat_dispersion_imag
_atom_type_scat_source
C C 0.0181 0.0091 'International Tables Vol C Tables 4.2.6.8 and 6.1.1.4'
H H 0.0000 0.0000 'International Tables Vol C Tables 4.2.6.8 and 6.1.1.4'
N N 0.0311 0.0180 'International Tables Vol C Tables 4.2.6.8 and 6.1.1.4'
O O 0.0492 0.0322 'International Tables Vol C Tables 4.2.6.8 and 6.1.1.4'
S S 0.3331 0.5567 'International Tables Vol C Tables 4.2.6.8 and 6.1.1.4'

loop_
_geom_angle_atom_site_label_1
_geom_angle_atom_site_label_2
_geom_angle_atom_site_label_3
_geom_angle
N1 C12 C11 110.17(11)
N1 C12 H12A 109.6
C11 C12 H12A 109.6
N1 C12 H12B 109.6
C11 C12 H12B 109.6
H12A C12 H12B 108.1
H99B O99 H99A 104(5)
O2 S1 O3 113.79(6)
O2 S1 O4 112.59(6)
O3 S1 O4 112.14(6)
O2 S1 C33 106.99(6)
O3 S1 C33 106.25(6)
O4 S1 C33 104.26(6)
C30 O1 C29 117.35(10)
O1 C30 C35 125.09(11)
O1 C30 C31 114.84(12)
C35 C30 C31 120.07(12)
N2 N1 C13 112.78(12)
N2 N1 C12 118.73(12)
C13 N1 C12 128.27(13)
N2 N3 C14 112.57(12)
N2 N3 C15 118.72(13)
C14 N3 C15 128.51(14)
C31 C32 C33 120.25(12)
C31 C32 H32 119.9
C33 C32 H32 119.9
C23 C22 C21 112.20(11)
C23 C22 H22A 109.2
C21 C22 H22A 109.2
C23 C22 H22B 109.2
C21 C22 H22B 109.2
H22A C22 H22B 107.9
C26 C25 C24 113.77(11)
C26 C25 H25A 108.8
C24 C25 H25A 108.8
C26 C25 H25B 108.8
C24 C25 H25B 108.8
H25A C25 H25B 107.7
N3 N2 N1 103.72(12)
C22 C23 C24 114.47(11)
C22 C23 H23A 108.6
C24 C23 H23A 108.6
C22 C23 H23B 108.6
C24 C23 H23B 108.6
H23A C23 H23B 107.6
C23 C24 C25 112.64(11)
C23 C24 H24A 109.1
C25 C24 H24A 109.1
C23 C24 H24B 109.1
C25 C24 H24B 109.1
H24A C24 H24B 107.8
C33 C34 C35 120.33(12)
C33 C34 H34 119.8
C35 C34 H34 119.8
O1 C29 C28 107.95(11)
O1 C29 H29A 110.1
C28 C29 H29A 110.1
O1 C29 H29B 110.1
C28 C29 H29B 110.1
H29A C29 H29B 108.4
C11 C10 C9 112.78(11)
C11 C10 H10A 109.0
C9 C10 H10A 109.0
C11 C10 H10B 109.0
C9 C10 H10B 109.0
H10A C10 H10B 107.8
C29 C28 C27 111.67(11)
C29 C28 H28A 109.3
C27 C28 H28A 109.3
C29 C28 H28B 109.3
C27 C28 H28B 109.3
H28A C28 H28B 107.9
C34 C33 C32 119.83(12)
C34 C33 S1 121.59(10)
C32 C33 S1 118.57(10)
C10 C11 C12 110.66(11)
C10 C11 H11A 109.5
C12 C11 H11A 109.5
C10 C11 H11B 109.5
C12 C11 H11B 109.5
H11A C11 H11B 108.1
C26 C27 C28 112.90(11)
C26 C27 H27A 109.0
C28 C27 H27A 109.0
C26 C27 H27B 109.0
C28 C27 H27B 109.0
H27A C27 H27B 107.8
C32 C31 C30 120.03(12)
C32 C31 H31 120.0
C30 C31 H31 120.0
C10 C9 C8 112.72(12)
C10 C9 H9A 109.0
C8 C9 H9A 109.0
C10 C9 H9B 109.0
C8 C9 H9B 109.0
H9A C9 H9B 107.8
C30 C35 C34 119.49(12)
C30 C35 H35 120.3
C34 C35 H35 120.3
C27 C26 C25 113.16(11)
C27 C26 H26A 108.9
C25 C26 H26A 108.9
C27 C26 H26B 108.9
C25 C26 H26B 108.9
H26A C26 H26B 107.8
C20 C21 C22 114.54(11)
C20 C21 H21A 108.6
C22 C21 H21A 108.6
C20 C21 H21B 108.6
C22 C21 H21B 108.6
H21A C21 H21B 107.6
C18 C19 C20 114.14(12)
C18 C19 H19A 108.7
C20 C19 H19A 108.7
C18 C19 H19B 108.7
C20 C19 H19B 108.7
H19A C19 H19B 107.6
C21 C20 C19 112.54(11)
C21 C20 H20A 109.1
C19 C20 H20A 109.1
C21 C20 H20B 109.1
C19 C20 H20B 109.1
H20A C20 H20B 107.8
C8 C7 C6 112.61(12)
C8 C7 H7A 109.1
C6 C7 H7A 109.1
C8 C7 H7B 109.1
C6 C7 H7B 109.1
H7A C7 H7B 107.8
C4 C5 C6 115.12(13)
C4 C5 H5A 108.5
C6 C5 H5A 108.5
C4 C5 H5B 108.5
C6 C5 H5B 108.5
H5A C5 H5B 107.5
C7 C8 C9 114.48(12)
C7 C8 H8A 108.6
C9 C8 H8A 108.6
C7 C8 H8B 108.6
C9 C8 H8B 108.6
H8A C8 H8B 107.6
N3 C15 H15A 109.5
N3 C15 H15B 109.5
H15A C15 H15B 109.5
N3 C15 H15C 109.5
H15A C15 H15C 109.5
H15B C15 H15C 109.5
N3 C15 H15D 109.5
H15A C15 H15D 141.1
H15B C15 H15D 56.3
H15C C15 H15D 56.3
N3 C15 H15E 109.5
H15A C15 H15E 56.3
H15B C15 H15E 141.1
H15C C15 H15E 56.3
H15D C15 H15E 109.5
N3 C15 H15F 109.5
H15A C15 H15F 56.3
H15B C15 H15F 56.3
H15C C15 H15F 141.1
H15D C15 H15F 109.5
H15E C15 H15F 109.5
C5 C4 C3 112.86(12)
C5 C4 H4A 109.0
C3 C4 H4A 109.0
C5 C4 H4B 109.0
C3 C4 H4B 109.0
H4A C4 H4B 107.8
C19 C18 C17 112.95(12)
C19 C18 H18A 109.0
C17 C18 H18A 109.0
C19 C18 H18B 109.0
C17 C18 H18B 109.0
H18A C18 H18B 107.8
C16 C17 C18 113.22(13)
C16 C17 H17A 108.9
C18 C17 H17A 108.9
C16 C17 H17B 108.9
C18 C17 H17B 108.9
H17A C17 H17B 107.7
N3 C14 C13 105.79(14)
N3 C14 H14 127.1
C13 C14 H14 127.1
N1 C13 C14 105.12(14)
N1 C13 H13 127.4
C14 C13 H13 127.4
C7 C6 C5 115.31(13)
C7 C6 H6A 108.4
C5 C6 H6A 108.4
C7 C6 H6B 108.4
C5 C6 H6B 108.4
H6A C6 H6B 107.5
C2 C3 C4 113.68(13)
C2 C3 H3A 108.8
C4 C3 H3A 108.8
C2 C3 H3B 108.8
C4 C3 H3B 108.8
H3A C3 H3B 107.7
C3 C2 C1 113.66(14)
C3 C2 H2A 108.8
C1 C2 H2A 108.8
C3 C2 H2B 108.8
C1 C2 H2B 108.8
H2A C2 H2B 107.7
C17 C16 H16A 109.5
C17 C16 H16B 109.5
H16A C16 H16B 109.5
C17 C16 H16C 109.5
H16A C16 H16C 109.5
H16B C16 H16C 109.5
C2 C1 H1A 109.5
C2 C1 H1B 109.5
H1A C1 H1B 109.5
C2 C1 H1C 109.5
H1A C1 H1C 109.5
H1B C1 H1C 109.5
O12B S2 O11A 139.37(14)
O12B S2 O13A 55.33(14)
O11A S2 O13A 116.73(14)
O12B S2 O13B 115.56(16)
O11A S2 O13B 46.27(14)
O13A S2 O13B 147.48(12)
O12B S2 O11B 116.92(16)
O11A S2 O11B 59.77(16)
O13A S2 O11B 63.88(13)
O13B S2 O11B 105.94(16)
O12B S2 O12A 51.37(14)
O11A S2 O12A 113.30(14)
O13A S2 O12A 106.42(11)
O13B S2 O12A 69.85(14)
O11B S2 O12A 156.16(11)
O12B S2 C68 109.81(11)
O11A S2 C68 110.44(10)
O13A S2 C68 106.07(9)
O13B S2 C68 106.22(10)
O11B S2 C68 100.95(10)
O12A S2 C68 102.73(8)
C65 O5 C64 117.82(10)
N5B N6 C49 113.67(18)
N5B N6 N5A 24.42(13)
C49 N6 N5A 110.7(2)
N5B N6 C50A 114.1(7)
C49 N6 C50A 130.1(8)
N5A N6 C50A 118.6(8)
N5B N6 C50B 120.4(5)
C49 N6 C50B 125.8(5)
N5A N6 C50B 119.2(6)
C50A N6 C50B 12.6(6)
C43 C42 C41 113.96(11)
C43 C42 H42A 108.8
C41 C42 H42A 108.8
C43 C42 H42B 108.8
C41 C42 H42B 108.8
H42A C42 H42B 107.7
C42 C41 C40 112.99(11)
C42 C41 H41A 109.0
C40 C41 H41A 109.0
C42 C41 H41B 109.0
C40 C41 H41B 109.0
H41A C41 H41B 107.8
O5 C65 C70 124.99(12)
O5 C65 C66 114.96(12)
C70 C65 C66 120.05(12)
C67 C66 C65 120.06(12)
C67 C66 H66 120.0
C65 C66 H66 120.0
O5 C64 C63 107.55(11)
O5 C64 H64A 110.2
C63 C64 H64A 110.2
O5 C64 H64B 110.2
C63 C64 H64B 110.2
H64A C64 H64B 108.5
C66 C67 C68 120.00(12)
C66 C67 H67 120.0
C68 C67 H67 120.0
C40 C39 C38 113.82(11)
C40 C39 H39A 108.8
C38 C39 H39A 108.8
C40 C39 H39B 108.8
C38 C39 H39B 108.8
H39A C39 H39B 107.7
C61 C62 C63 112.98(11)
C61 C62 H62A 109.0
C63 C62 H62A 109.0
C61 C62 H62B 109.0
C63 C62 H62B 109.0
H62A C62 H62B 107.8
C42 C43 C44 114.01(11)
C42 C43 H43A 108.7
C44 C43 H43A 108.7
C42 C43 H43B 108.7
C44 C43 H43B 108.7
H43A C43 H43B 107.6
C65 C70 C69 119.58(12)
C65 C70 H70 120.2
C69 C70 H70 120.2
C68 C69 C70 120.31(12)
C68 C69 H69 119.8
C70 C69 H69 119.8
C64 C63 C62 113.53(11)
C64 C63 H63A 108.9
C62 C63 H63A 108.9
C64 C63 H63B 108.9
C62 C63 H63B 108.9
H63A C63 H63B 107.7
C56 C55 C54 112.36(12)
C56 C55 H55A 109.1
C54 C55 H55A 109.1
C56 C55 H55B 109.1
C54 C55 H55B 109.1
H55A C55 H55B 107.9
C60 C59 C58 112.28(11)
C60 C59 H59A 109.1
C58 C59 H59A 109.1
C60 C59 H59B 109.1
C58 C59 H59B 109.1
H59A C59 H59B 107.9
C39 C40 C41 113.42(11)
C39 C40 H40A 108.9
C41 C40 H40A 108.9
C39 C40 H40B 108.9
C41 C40 H40B 108.9
H40A C40 H40B 107.7
C58 C57 C56 111.82(12)
C58 C57 H57A 109.3
C56 C57 H57A 109.3
C58 C57 H57B 109.3
C56 C57 H57B 109.3
H57A C57 H57B 107.9
C69 C68 C67 119.99(12)
C69 C68 S2 120.59(10)
C67 C68 S2 119.41(10)
C61 C60 C59 114.36(11)
C61 C60 H60A 108.7
C59 C60 H60A 108.7
C61 C60 H60B 108.7
C59 C60 H60B 108.7
H60A C60 H60B 107.6
C45 C44 C43 112.32(12)
C45 C44 H44A 109.1
C43 C44 H44A 109.1
C45 C44 H44B 109.1
C43 C44 H44B 109.1
H44A C44 H44B 107.9
C59 C58 C57 114.99(12)
C59 C58 H58A 108.5
C57 C58 H58A 108.5
C59 C58 H58B 108.5
C57 C58 H58B 108.5
H58A C58 H58B 107.5
C60 C61 C62 113.07(11)
C60 C61 H61A 109.0
C62 C61 H61A 109.0
C60 C61 H61B 109.0
C62 C61 H61B 109.0
H61A C61 H61B 107.8
C55 C56 C57 115.17(12)
C55 C56 H56A 108.5
C57 C56 H56A 108.5
C55 C56 H56B 108.5
C57 C56 H56B 108.5
H56A C56 H56B 107.5
C53 C54 C55 114.69(12)
C53 C54 H54A 108.6
C55 C54 H54A 108.6
C53 C54 H54B 108.6
C55 C54 H54B 108.6
H54A C54 H54B 107.6
C54 C53 C52 112.53(12)
C54 C53 H53A 109.1
C52 C53 H53A 109.1
C54 C53 H53B 109.1
C52 C53 H53B 109.1
H53A C53 H53B 107.8
C48B C49 N6 104.8(2)
C48B C49 C48A 24.53(16)
N6 C49 C48A 106.0(3)
C48B C49 H49A 123.0
N6 C49 H49A 127.0
C48A C49 H49A 127.0
C48B C49 H49B 127.6
N6 C49 H49B 127.6
C48A C49 H49B 121.3
H49A C49 H49B 20.2
C38 C37 C36 113.44(13)
C38 C37 H37A 108.9
C36 C37 H37A 108.9
C38 C37 H37B 108.9
C36 C37 H37B 108.9
H37A C37 H37B 107.7
C37 C38 C39 112.83(12)
C37 C38 H38A 109.0
C39 C38 H38A 109.0
C37 C38 H38B 109.0
C39 C38 H38B 109.0
H38A C38 H38B 107.8
C51 C52 C53 113.56(14)
C51 C52 H52A 108.9
C53 C52 H52A 108.9
C51 C52 H52B 108.9
C53 C52 H52B 108.9
H52A C52 H52B 107.7
C37 C36 H36A 109.5
C37 C36 H36B 109.5
H36A C36 H36B 109.5
C37 C36 H36C 109.5
H36A C36 H36C 109.5
H36B C36 H36C 109.5
C44 C45 C47A 118.42(17)
C44 C45 C47B 109.00(16)
C47A C45 C47B 39.76(16)
C44 C45 H45A 107.7
C47A C45 H45A 107.7
C47B C45 H45A 75.2
C44 C45 H45B 107.7
C47A C45 H45B 107.7
C47B C45 H45B 140.4
H45A C45 H45B 107.1
C44 C45 A45C 109.9
C47A C45 A45C 128.9
C47B C45 A45C 109.9
H45A C45 A45C 38.3
H45B C45 A45C 70.1
C44 C45 H45D 109.9
C47A C45 H45D 70.5
C47B C45 H45D 109.9
H45A C45 H45D 137.4
H45B C45 H45D 41.9
A45C C45 H45D 108.3
N4A N5A N6 105.6(4)
N5A N4A C48A 112.7(4)
N5A N4A C46A 119.2(3)
C48A N4A C46A 128.1(3)
N4A C46A C47A 111.3(3)
N4A C46A H46A 109.4
C47A C46A H46A 109.4
N4A C46A H46B 109.4
C47A C46A H46B 109.4
H46A C46A H46B 108.0
C46A C47A C45 102.3(3)
C46A C47A H45D 139.2
C45 C47A H45D 36.9
C46A C47A H47A 111.3
C45 C47A H47A 111.3
H45D C47A H47A 90.9
C46A C47A H47B 111.3
C45 C47A H47B 111.3
H45D C47A H47B 91.4
H47A C47A H47B 109.2
N4A C48A C49 104.7(4)
N4A C48A H48A 127.7
C49 C48A H48A 127.7
N6 C50A H50A 109.5
N6 C50A H50B 109.5
H50A C50A H50B 109.5
N6 C50A H50C 109.5
H50A C50A H50C 109.5
H50B C50A H50C 109.5
N6 C50A H50D 109.5
H50A C50A H50D 141.1
H50B C50A H50D 56.3
H50C C50A H50D 56.3
N6 C50A H50E 109.5
H50A C50A H50E 56.3
H50B C50A H50E 141.1
H50C C50A H50E 56.3
H50D C50A H50E 109.5
N6 C50A H50F 109.5
H50A C50A H50F 56.3
H50B C50A H50F 56.3
H50C C50A H50F 141.1
H50D C50A H50F 109.5
H50E C50A H50F 109.5
N4B N5B N6 102.5(2)
N5B N4B C48B 112.8(3)
N5B N4B C46B 118.8(2)
C48B N4B C46B 128.2(2)
C46B C47B C45 106.26(19)
C46B C47B H47C 110.5
C45 C47B H47C 110.5
C46B C47B H47D 110.5
C45 C47B H47D 110.5
H47C C47B H47D 108.7
N4B C46B C47B 111.7(2)
N4B C46B H46C 109.3
C47B C46B H46C 109.3
N4B C46B H46D 109.3
C47B C46B H46D 109.3
H46C C46B H46D 107.9
C49 C48B N4B 106.0(3)
C49 C48B H48B 127.0
N4B C48B H48B 127.0
N6 C50B H50G 109.5
N6 C50B H50H 109.5
H50G C50B H50H 109.5
N6 C50B H50I 109.5
H50G C50B H50I 109.5
H50H C50B H50I 109.5
N6 C50B H50J 109.5
H50G C50B H50J 141.1
H50H C50B H50J 56.3
H50I C50B H50J 56.3
N6 C50B H50K 109.5
H50G C50B H50K 56.3
H50H C50B H50K 141.1
H50I C50B H50K 56.3
H50J C50B H50K 109.5
N6 C50B H50L 109.5
H50G C50B H50L 56.3
H50H C50B H50L 56.3
H50I C50B H50L 141.1
H50J C50B H50L 109.5
H50K C50B H50L 109.5
C52 C51 H51A 109.5
C52 C51 H51B 109.5
H51A C51 H51B 109.5
C52 C51 H51C 109.5
H51A C51 H51C 109.5
H51B C51 H51C 109.5

loop_
_geom_bond_atom_site_label_1
_geom_bond_atom_site_label_2
_geom_bond_distance
O2 S1 1.4430(10)
O3 S1 1.4559(10)
O4 S1 1.4567(10)
C12 N1 1.4713(19)
C12 C11 1.5191(19)
C12 H12A 0.9900
C12 H12B 0.9900
O12A S2 1.5127(18)
O13A S2 1.4921(19)
O11A S2 1.363(2)
O12B S2 1.333(2)
O11B S2 1.510(2)
O13B S2 1.495(2)
O99 H99B 0.94(2)
O99 H99A 0.95(2)
S1 C33 1.7801(13)
O1 C30 1.3708(16)
O1 C29 1.4317(16)
C30 C35 1.3912(19)
C30 C31 1.3953(18)
N1 N2 1.3222(17)
N1 C13 1.350(2)
N3 N2 1.3204(18)
N3 C14 1.347(2)
N3 C15 1.4641(19)
C32 C31 1.3779(19)
C32 C33 1.3943(19)
C32 H32 0.9500
C22 C23 1.5235(18)
C22 C21 1.5264(18)
C22 H22A 0.9900
C22 H22B 0.9900
C25 C26 1.5241(18)
C25 C24 1.5250(19)
C25 H25A 0.9900
C25 H25B 0.9900
C23 C24 1.5243(18)
C23 H23A 0.9900
C23 H23B 0.9900
C24 H24A 0.9900
C24 H24B 0.9900
C34 C33 1.3840(18)
C34 C35 1.3947(19)
C34 H34 0.9500
C29 C28 1.5096(19)
C29 H29A 0.9900
C29 H29B 0.9900
C10 C11 1.519(2)
C10 C9 1.5213(19)
C10 H10A 0.9900
C10 H10B 0.9900
C28 C27 1.5272(18)
C28 H28A 0.9900
C28 H28B 0.9900
C11 H11A 0.9900
C11 H11B 0.9900
C27 C26 1.5214(18)
C27 H27A 0.9900
C27 H27B 0.9900
C31 H31 0.9500
C9 C8 1.521(2)
C9 H9A 0.9900
C9 H9B 0.9900
C35 H35 0.9500
C26 H26A 0.9900
C26 H26B 0.9900
C21 C20 1.5221(18)
C21 H21A 0.9900
C21 H21B 0.9900
C19 C18 1.5218(19)
C19 C20 1.5266(19)
C19 H19A 0.9900
C19 H19B 0.9900
C20 H20A 0.9900
C20 H20B 0.9900
C7 C8 1.520(2)
C7 C6 1.523(2)
C7 H7A 0.9900
C7 H7B 0.9900
C5 C4 1.522(2)
C5 C6 1.527(2)
C5 H5A 0.9900
C5 H5B 0.9900
C8 H8A 0.9900
C8 H8B 0.9900
C15 H15A 0.9800
C15 H15B 0.9800
C15 H15C 0.9800
C15 H15D 0.9800
C15 H15E 0.9800
C15 H15F 0.9800
C4 C3 1.525(2)
C4 H4A 0.9900
C4 H4B 0.9900
C18 C17 1.5256(19)
C18 H18A 0.9900
C18 H18B 0.9900
C17 C16 1.520(2)
C17 H17A 0.9900
C17 H17B 0.9900
C14 C13 1.359(2)
C14 H14 0.9500
C13 H13 0.9500
C6 H6A 0.9900
C6 H6B 0.9900
C3 C2 1.520(2)
C3 H3A 0.9900
C3 H3B 0.9900
C2 C1 1.521(2)
C2 H2A 0.9900
C2 H2B 0.9900
C16 H16A 0.9800
C16 H16B 0.9800
C16 H16C 0.9800
C1 H1A 0.9800
C1 H1B 0.9800
C1 H1C 0.9800
S2 C68 1.7786(13)
O5 C65 1.3703(16)
O5 C64 1.4348(16)
N6 N5B 1.322(3)
N6 C49 1.3459(19)
N6 N5A 1.357(5)
N6 C50A 1.46(2)
N6 C50B 1.466(15)
C42 C43 1.5232(18)
C42 C41 1.5251(18)
C42 H42A 0.9900
C42 H42B 0.9900
C41 C40 1.5256(18)
C41 H41A 0.9900
C41 H41B 0.9900
C65 C70 1.3908(19)
C65 C66 1.3964(18)
C66 C67 1.3825(19)
C66 H66 0.9500
C64 C63 1.5123(19)
C64 H64A 0.9900
C64 H64B 0.9900
C67 C68 1.3949(19)
C67 H67 0.9500
C39 C40 1.5224(19)
C39 C38 1.5247(19)
C39 H39A 0.9900
C39 H39B 0.9900
C62 C61 1.5249(19)
C62 C63 1.5273(18)
C62 H62A 0.9900
C62 H62B 0.9900
C43 C44 1.5255(19)
C43 H43A 0.9900
C43 H43B 0.9900
C70 C69 1.3942(19)
C70 H70 0.9500
C69 C68 1.3846(19)
C69 H69 0.9500
C63 H63A 0.9900
C63 H63B 0.9900
C55 C56 1.5226(19)
C55 C54 1.5270(19)
C55 H55A 0.9900
C55 H55B 0.9900
C59 C60 1.5250(19)
C59 C58 1.5255(19)
C59 H59A 0.9900
C59 H59B 0.9900
C40 H40A 0.9900
C40 H40B 0.9900
C57 C58 1.5256(19)
C57 C56 1.5270(19)
C57 H57A 0.9900
C57 H57B 0.9900
C60 C61 1.5247(18)
C60 H60A 0.9900
C60 H60B 0.9900
C44 C45 1.524(2)
C44 H44A 0.9900
C44 H44B 0.9900
C58 H58A 0.9900
C58 H58B 0.9900
C61 H61A 0.9900
C61 H61B 0.9900
C56 H56A 0.9900
C56 H56B 0.9900
C54 C53 1.522(2)
C54 H54A 0.9900
C54 H54B 0.9900
C53 C52 1.524(2)
C53 H53A 0.9900
C53 H53B 0.9900
C49 C48B 1.341(4)
C49 C48A 1.427(6)
C49 H49A 0.9500
C49 H49B 0.9500
C37 C38 1.520(2)
C37 C36 1.521(2)
C37 H37A 0.9900
C37 H37B 0.9900
C38 H38A 0.9900
C38 H38B 0.9900
C52 C51 1.522(2)
C52 H52A 0.9900
C52 H52B 0.9900
C36 H36A 0.9800
C36 H36B 0.9800
C36 H36C 0.9800
C45 C47A 1.575(4)
C45 C47B 1.619(3)
C45 H45A 0.9900
C45 H45B 0.9900
C45 A45C 0.9900
C45 H45D 0.9900
N5A N4A 1.328(5)
N4A C48A 1.342(6)
N4A C46A 1.473(5)
C46A C47A 1.517(5)
C46A H46A 0.9900
C46A H46B 0.9900
C47A H45D 1.5559
C47A H47A 0.9900
C47A H47B 0.9900
C48A H48A 0.9500
C50A H50A 0.9800
C50A H50B 0.9800
C50A H50C 0.9800
C50A H50D 0.9800
C50A H50E 0.9800
C50A H50F 0.9800
N5B N4B 1.315(4)
N4B C48B 1.349(4)
N4B C46B 1.471(3)
C47B C46B 1.505(4)
C47B H47C 0.9900
C47B H47D 0.9900
C46B H46C 0.9900
C46B H46D 0.9900
C48B H48B 0.9500
C50B H50G 0.9800
C50B H50H 0.9800
C50B H50I 0.9800
C50B H50J 0.9800
C50B H50K 0.9800
C50B H50L 0.9800
C51 H51A 0.9800
C51 H51B 0.9800
C51 H51C 0.9800
